data_7045905
loop_
_publ_author_name
'Yang, Mengxi'
'Pati, Nilanjana'
'B\'elanger-Chabot, Guillaume'
'Hirai, Masato'
'Gabba\"i, Fran\,cois P'

_publ_section_title
;
 Influence of the catalyst structure in the cycloaddition of isocyanates
 to oxiranes promoted by tetraarylstibonium cations.
;
_journal_issue 34
_journal_name_full 'Dalton transactions (Cambridge, England : 2003)'
_journal_page_first 11843
_journal_page_last 11850
_journal_paper_doi 10.1039/c8dt00702k
_journal_volume 47
_journal_year 2018
_chemical_formula_moiety 'C24 F20 Sb, Cl6 Sb'
_chemical_formula_sum 'C24 Cl6 F20 Sb2'
_chemical_formula_weight 1124.44
_chemical_name_common stibonium
_space_group_crystal_system monoclinic
_space_group_IT_number 4
_space_group_name_Hall 'P 2yb'
_space_group_name_H-M_alt 'P 1 21 1'
_symmetry_space_group_name_Hall 'P 2yb'
_symmetry_space_group_name_H-M 'P 1 21 1'
_audit_creation_date 2017-05-08
_audit_creation_method
;
Olex2 1.2
(compiled 2015.01.26 svn.r3150 for OlexSys, GUI svn.r4998)
;
_audit_update_record
;
2018-02-20 deposited with the CCDC.
2018-03-20 downloaded from the CCDC.
;
_cell_angle_alpha 90
_cell_angle_beta 116.456(6)
_cell_angle_gamma 90
_cell_formula_units_Z 8
_cell_length_a 17.482(4)
_cell_length_b 21.716(5)
_cell_length_c 19.115(4)
_cell_measurement_reflns_used 9845
_cell_measurement_temperature 150.(2)
_cell_measurement_theta_max 24.4694
_cell_measurement_theta_min 2.3172
_cell_volume 6497(3)
_computing_cell_refinement 'APEX2 v2014.11-0 (Bruker AXS, 2014)'
_computing_data_collection 'Bruker Instrument Service v2012.12.0.3 (Bruker AXS, 2012)'
_computing_data_reduction 'SAINT V8.34A (Bruker AXS, 2013)'
_computing_molecular_graphics 'Olex2 (Dolomanov et al., 2009)'
_computing_publication_material 'Olex2 (Dolomanov et al., 2009)'
_computing_structure_refinement 'SHELXTL XL 2014/7 (Bruker AXS, 2014)'
_computing_structure_solution 'SHELXTL XT 2014/4 (Bruker AXS, 2014)'
_diffrn_ambient_temperature 150.(2)
_diffrn_detector_area_resol_mean 8.3333
_diffrn_measured_fraction_theta_full 0.991
_diffrn_measured_fraction_theta_max 0.991
_diffrn_measurement_device_type 'Bruker APEX II CCD'
_diffrn_measurement_method 'omega- and phi-scans'
_diffrn_radiation_monochromator graphite
_diffrn_radiation_type 'MoK\a '
_diffrn_radiation_wavelength 0.71073
_diffrn_reflns_av_R_equivalents 0.1041
_diffrn_reflns_av_unetI/netI 0.0995
_diffrn_reflns_limit_h_max 24
_diffrn_reflns_limit_h_min -25
_diffrn_reflns_limit_k_max 31
_diffrn_reflns_limit_k_min -30
_diffrn_reflns_limit_l_max 27
_diffrn_reflns_limit_l_min -27
_diffrn_reflns_number 159165
_diffrn_reflns_theta_full 30.66
_diffrn_reflns_theta_max 30.66
_diffrn_reflns_theta_min 1.19
_diffrn_source 'sealed tube'
_exptl_absorpt_coefficient_mu 2.292
_exptl_absorpt_correction_T_max 0.82
_exptl_absorpt_correction_T_min 0.66
_exptl_absorpt_correction_type multi-scan
_exptl_absorpt_process_details 'SADABS 2014/5 (Bruker AXS, 2014)'
_exptl_crystal_colour colourless
_exptl_crystal_density_diffrn 2.299
_exptl_crystal_density_method 'not measured'
_exptl_crystal_description 'elongated prism/needle'
_exptl_crystal_F_000 4224
_exptl_crystal_size_max 0.426
_exptl_crystal_size_mid 0.186
_exptl_crystal_size_min 0.092
_refine_diff_density_max 1.079
_refine_diff_density_min -1.346
_refine_ls_abs_structure_details 'Refined as an inversion twin.'
_refine_ls_abs_structure_Flack 0.143(16)
_refine_ls_extinction_method none
_refine_ls_goodness_of_fit_ref 1.005
_refine_ls_hydrogen_treatment undef
_refine_ls_matrix_type full
_refine_ls_number_parameters 1874
_refine_ls_number_reflns 39702
_refine_ls_number_restraints 1
_refine_ls_restrained_S_all 1.005
_refine_ls_R_factor_all 0.0823
_refine_ls_R_factor_gt 0.0472
_refine_ls_shift/su_max 0.001
_refine_ls_shift/su_mean 0.000
_refine_ls_structure_factor_coef Fsqd
_refine_ls_weighting_details 'w=1/[\s^2^(Fo^2^)+(0.0407P)^2^] where P=(Fo^2^+2Fc^2^)/3'
_refine_ls_weighting_scheme calc
_refine_ls_wR_factor_gt 0.0922
_refine_ls_wR_factor_ref 0.1167
_reflns_number_gt 28751
_reflns_number_total 39702
_reflns_threshold_expression 'I > 2\s(I)'
_cod_data_source_file c8dt00702k2.cif
_cod_data_source_block 7
_cod_depositor_comments 'Adding full bibliography for 7045904--7045908.cif.'
_cod_original_cell_volume 6497.(3)
_cod_database_code 7045905
_olex2_refinement_description
;
;
_olex2_submission_special_instructions 'No special instructions were received'

loop_
_space_group_symop_operation_xyz
'x, y, z'
'-x, y+1/2, -z'

loop_
_atom_site_type_symbol
_atom_site_label
_atom_site_fract_x
_atom_site_fract_y
_atom_site_fract_z
_atom_site_U_iso_or_equiv
_atom_site_adp_type
_atom_site_calc_flag
_atom_site_occupancy
C C1 0.5030(6) 0.5581(4) -0.0998(5) 0.0233(19) Uani d 1
C C2 0.5805(7) 0.5433(4) -0.1017(6) 0.028(2) Uani d 1
C C3 0.5830(8) 0.5287(5) -0.1696(7) 0.037(3) Uani d 1
C C4 0.5070(9) 0.5278(5) -0.2393(7) 0.041(3) Uani d 1
C C5 0.4316(8) 0.5421(5) -0.2382(6) 0.039(3) Uani d 1
C C6 0.4293(6) 0.5564(4) -0.1688(6) 0.026(2) Uani d 1
C C7 0.4605(6) 0.4779(4) 0.0247(6) 0.0238(19) Uani d 1
C C8 0.5009(7) 0.3734(5) 0.0625(6) 0.030(2) Uani d 1
C C9 0.4157(7) 0.3586(4) 0.0399(6) 0.027(2) Uani d 1
C C10 0.3536(6) 0.4032(4) 0.0075(6) 0.029(2) Uani d 1
C C11 0.3763(6) 0.4623(4) 0.0013(6) 0.028(2) Uani d 1
C C12 0.3949(6) 0.6268(5) 0.0746(6) 0.027(2) Uani d 1
C C13 0.3442(7) 0.6698(4) 0.0882(7) 0.033(2) Uani d 1
C C14 0.3089(7) 0.7160(5) 0.0356(7) 0.035(2) Uani d 1
C C15 0.3237(6) 0.7223(5) -0.0279(7) 0.033(2) Uani d 1
C C16 0.3737(6) 0.6795(4) -0.0427(6) 0.025(2) Uani d 1
C C17 0.4082(6) 0.6304(4) 0.0082(6) 0.025(2) Uani d 1
C C18 0.6147(6) 0.5978(4) 0.0904(6) 0.0235(19) Uani d 1
C C19 0.6565(6) 0.5747(4) 0.1648(6) 0.026(2) Uani d 1
C C20 0.7336(6) 0.6006(5) 0.2171(6) 0.030(2) Uani d 1
C C21 0.7671(6) 0.6500(5) 0.1938(7) 0.034(2) Uani d 1
C C22 0.7233(6) 0.6749(4) 0.1201(7) 0.031(2) Uani d 1
C C23 0.6490(6) 0.6481(4) 0.0700(6) 0.026(2) Uani d 1
C C24 0.4801(6) 0.6927(4) 0.6084(6) 0.025(2) Uani d 1
C C25 0.5510(6) 0.7227(4) 0.6639(6) 0.028(2) Uani d 1
C C26 0.5580(6) 0.7369(5) 0.7366(6) 0.030(2) Uani d 1
C C27 0.4928(7) 0.7205(5) 0.7545(6) 0.029(2) Uani d 1
C C28 0.4196(6) 0.6909(4) 0.6989(6) 0.027(2) Uani d 1
C C29 0.4150(6) 0.6772(4) 0.6268(6) 0.0242(19) Uani d 1
C C30 0.5956(6) 0.6403(4) 0.5180(6) 0.025(2) Uani d 1
C C31 0.6503(6) 0.6099(5) 0.5853(6) 0.032(2) Uani d 1
C C32 0.7217(6) 0.5790(6) 0.5889(7) 0.038(3) Uani d 1
C C33 0.7366(6) 0.5798(6) 0.5239(7) 0.040(3) Uani d 1
C C34 0.6840(8) 0.6104(5) 0.4572(7) 0.036(3) Uani d 1
C C35 0.6124(7) 0.6407(4) 0.4544(6) 0.030(2) Uani d 1
C C36 0.3906(6) 0.6073(4) 0.4387(6) 0.025(2) Uani d 1
C C37 0.3443(6) 0.6101(5) 0.3578(6) 0.028(2) Uani d 1
C C38 0.2880(6) 0.5628(5) 0.3163(6) 0.033(2) Uani d 1
C C39 0.2804(7) 0.5116(5) 0.3576(7) 0.039(3) Uani d 1
C C40 0.3286(7) 0.5076(5) 0.4373(7) 0.034(2) Uani d 1
C C41 0.3836(6) 0.5548(5) 0.4770(6) 0.028(2) Uani d 1
C C42 0.4442(6) 0.7601(5) 0.4410(6) 0.027(2) Uani d 1
C C43 0.3598(7) 0.7761(5) 0.4061(6) 0.032(2) Uani d 1
C C44 0.3317(7) 0.8308(5) 0.3668(7) 0.038(3) Uani d 1
C C45 0.3907(8) 0.8705(5) 0.3659(7) 0.040(3) Uani d 1
C C46 0.4763(7) 0.8579(5) 0.4024(7) 0.035(2) Uani d 1
C C47 0.5025(7) 0.8024(5) 0.4390(6) 0.032(2) Uani d 1
C C48 0.0517(6) 0.4325(4) 0.6058(6) 0.028(2) Uani d 1
C C49 0.1358(7) 0.4466(5) 0.6551(7) 0.035(3) Uani d 1
C C50 0.1634(8) 0.4539(5) 0.7331(7) 0.039(3) Uani d 1
C C51 0.1069(9) 0.4488(5) 0.7634(7) 0.040(3) Uani d 1
C C52 0.0213(8) 0.4363(5) 0.7161(7) 0.040(3) Uani d 1
C C53 -0.0052(7) 0.4297(5) 0.6370(6) 0.032(2) Uani d 1
C C54 -0.1000(6) 0.3884(4) 0.4213(6) 0.023(2) Uani d 1
C C55 -0.1542(6) 0.4079(4) 0.3465(6) 0.026(2) Uani d 1
C C56 -0.2311(6) 0.3794(5) 0.3029(7) 0.033(2) Uani d 1
C C57 -0.2540(6) 0.3297(5) 0.3323(7) 0.032(2) Uani d 1
C C58 -0.2005(7) 0.3079(5) 0.4062(7) 0.036(2) Uani d 1
C C59 -0.1238(7) 0.3375(5) 0.4501(7) 0.031(2) Uani d 1
C C60 0.1041(6) 0.3697(5) 0.4679(6) 0.026(2) Uani d 1
C C61 0.1124(6) 0.3750(4) 0.3990(6) 0.027(2) Uani d 1
C C62 0.1607(7) 0.3344(5) 0.3806(7) 0.033(2) Uani d 1
C C63 0.2011(6) 0.2873(5) 0.4312(7) 0.036(3) Uani d 1
C C64 0.1946(7) 0.2811(5) 0.4994(7) 0.035(2) Uani d 1
C C65 0.1464(6) 0.3224(5) 0.5187(7) 0.032(2) Uani d 1
C C66 0.0254(6) 0.5180(4) 0.4550(6) 0.024(2) Uani d 1
C C67 -0.0447(6) 0.5554(4) 0.4420(6) 0.025(2) Uani d 1
C C68 -0.0443(6) 0.6176(4) 0.4276(5) 0.0227(19) Uani d 1
C C69 0.0281(7) 0.6433(4) 0.4263(6) 0.029(2) Uani d 1
C C70 0.0978(6) 0.6076(5) 0.4402(6) 0.029(2) Uani d 1
C C71 0.0970(6) 0.5447(5) 0.4547(6) 0.026(2) Uani d 1
C C72 -0.0162(6) 0.2911(4) -0.1051(6) 0.0235(19) Uani d 1
C C73 0.0270(6) 0.3028(4) -0.1491(7) 0.029(2) Uani d 1
C C74 -0.0067(7) 0.2856(5) -0.2270(6) 0.033(2) Uani d 1
C C75 -0.0850(7) 0.2572(5) -0.2598(6) 0.033(2) Uani d 1
C C76 -0.1284(6) 0.2441(5) -0.2172(6) 0.031(2) Uani d 1
C C77 -0.0932(6) 0.2602(4) -0.1410(6) 0.026(2) Uani d 1
C C78 -0.0664(6) 0.3426(4) 0.0376(7) 0.028(2) Uani d 1
C C79 -0.1433(7) 0.3663(5) -0.0161(8) 0.038(3) Uani d 1
C C80 -0.2037(7) 0.3853(5) 0.0066(9) 0.045(3) Uani d 1
C C81 -0.1844(8) 0.3831(5) 0.0845(11) 0.054(4) Uani d 1
C C82 -0.1061(8) 0.3610(5) 0.1406(8) 0.043(3) Uani d 1
C C83 -0.0477(7) 0.3413(5) 0.1153(7) 0.032(2) Uani d 1
C C84 0.0907(6) 0.2338(4) 0.0739(6) 0.025(2) Uani d 1
C C85 0.1730(6) 0.2201(4) 0.0866(6) 0.029(2) Uani d 1
C C86 0.2127(6) 0.1666(5) 0.1255(7) 0.035(2) Uani d 1
C C87 0.1676(7) 0.1253(5) 0.1481(7) 0.035(2) Uani d 1
C C88 0.0842(7) 0.1372(4) 0.1338(7) 0.032(2) Uani d 1
C C89 0.0464(6) 0.1916(4) 0.0957(6) 0.029(2) Uani d 1
C C90 0.1378(7) 0.4894(4) 0.0041(7) 0.030(2) Uani d 1
C C91 0.0897(6) 0.4362(4) -0.0118(6) 0.0241(19) Uani d 1
C C92 0.1146(6) 0.3877(4) 0.0388(6) 0.0227(19) Uani d 1
C C93 0.1874(6) 0.3934(4) 0.1106(6) 0.025(2) Uani d 1
C C94 0.2353(6) 0.4458(5) 0.1269(7) 0.031(2) Uani d 1
C C95 0.2102(7) 0.4932(5) 0.0732(7) 0.031(2) Uani d 1
C C96 0.5226(6) 0.4321(5) 0.0531(6) 0.027(2) Uani d 1
Cl Cl1 0.8765(2) 0.52239(13) 0.1654(2) 0.0492(8) Uani d 1
Cl Cl2 1.0581(2) 0.60271(13) 0.25302(18) 0.0490(8) Uani d 1
Cl Cl3 0.89566(19) 0.65539(13) 0.0881(2) 0.0436(7) Uani d 1
Cl Cl4 0.8952(2) 0.52214(13) -0.00150(18) 0.0449(7) Uani d 1
Cl Cl5 1.07213(17) 0.60661(11) 0.08447(16) 0.0323(5) Uani d 1
Cl Cl6 1.05571(16) 0.47128(11) 0.16292(16) 0.0331(5) Uani d 1
Cl Cl7 0.4523(2) 0.80380(19) 0.2075(3) 0.0690(11) Uani d 1
Cl Cl8 0.6451(2) 0.8591(2) 0.3271(2) 0.0704(12) Uani d 1
Cl Cl9 0.5454(3) 0.90712(14) 0.1426(2) 0.0651(10) Uani d 1
Cl Cl10 0.7187(2) 0.81826(19) 0.2018(3) 0.0708(12) Uani d 1
Cl Cl11 0.52785(19) 0.76488(13) 0.07951(18) 0.0414(7) Uani d 1
Cl Cl12 0.6215(4) 0.71261(18) 0.2598(3) 0.0854(15) Uani d 1
Cl Cl13 0.57331(19) 0.47155(13) 0.49398(17) 0.0379(6) Uani d 1
Cl Cl14 0.67200(17) 0.46813(12) 0.37883(17) 0.0354(6) Uani d 1
Cl Cl15 0.50565(19) 0.39089(13) 0.24316(17) 0.0387(6) Uani d 1
Cl Cl16 0.41398(18) 0.39020(13) 0.36392(19) 0.0410(7) Uani d 1
Cl Cl17 0.47559(17) 0.52543(12) 0.31286(17) 0.0373(6) Uani d 1
Cl Cl18 0.61182(18) 0.33755(12) 0.42730(17) 0.0356(6) Uani d 1
Cl Cl19 0.1380(2) 0.60301(14) 0.81184(18) 0.0444(7) Uani d 1
Cl Cl20 -0.0156(2) 0.71156(15) 0.7350(2) 0.0502(8) Uani d 1
Cl Cl21 0.1828(2) 0.73656(15) 0.75543(19) 0.0520(8) Uani d 1
Cl Cl22 0.16638(19) 0.60982(15) 0.64900(18) 0.0454(7) Uani d 1
Cl Cl23 0.01815(18) 0.72049(13) 0.57905(16) 0.0370(6) Uani d 1
Cl Cl24 -0.02595(19) 0.58450(13) 0.6343(2) 0.0486(8) Uani d 1
F F1 0.6527(4) 0.5428(3) -0.0343(4) 0.0405(15) Uani d 1
F F2 0.6568(5) 0.5145(3) -0.1700(5) 0.0531(19) Uani d 1
F F3 0.5111(6) 0.5135(4) -0.3034(4) 0.062(2) Uani d 1
F F4 0.3600(5) 0.5399(3) -0.3049(4) 0.054(2) Uani d 1
F F5 0.3548(4) 0.5672(3) -0.1677(4) 0.0403(15) Uani d 1
F F6 0.6035(3) 0.4463(3) 0.0713(4) 0.0345(14) Uani d 1
F F7 0.5609(4) 0.3297(3) 0.0925(4) 0.0391(15) Uani d 1
F F8 0.3939(4) 0.3012(3) 0.0468(4) 0.0415(16) Uani d 1
F F9 0.2720(4) 0.3877(3) -0.0155(4) 0.0408(16) Uani d 1
F F10 0.3152(3) 0.5054(3) -0.0290(4) 0.0332(14) Uani d 1
F F11 0.6241(4) 0.5281(3) 0.1889(4) 0.0347(14) Uani d 1
F F12 0.7757(4) 0.5771(3) 0.2890(4) 0.0438(16) Uani d 1
F F13 0.8412(4) 0.6747(3) 0.2452(4) 0.0438(16) Uani d 1
F F14 0.7546(4) 0.7232(3) 0.0985(4) 0.0394(16) Uani d 1
F F15 0.6062(4) 0.6700(3) -0.0031(4) 0.0327(13) Uani d 1
F F16 0.4322(4) 0.5811(3) 0.1260(4) 0.0376(15) Uani d 1
F F17 0.3310(5) 0.6652(3) 0.1512(5) 0.0520(19) Uani d 1
F F18 0.2616(4) 0.7584(3) 0.0488(5) 0.0492(18) Uani d 1
F F19 0.2940(4) 0.7710(3) -0.0744(4) 0.0473(18) Uani d 1
F F20 0.3918(4) 0.6857(3) -0.1026(4) 0.0374(14) Uani d 1
F F21 0.6142(4) 0.7383(3) 0.6463(4) 0.0346(14) Uani d 1
F F22 0.6266(4) 0.7659(3) 0.7896(4) 0.0397(15) Uani d 1
F F23 0.4984(4) 0.7322(3) 0.8244(4) 0.0439(16) Uani d 1
F F24 0.3585(4) 0.6749(3) 0.7183(4) 0.0387(15) Uani d 1
F F25 0.3433(3) 0.6509(3) 0.5735(3) 0.0325(13) Uani d 1
F F26 0.6338(4) 0.6068(3) 0.6460(4) 0.0404(15) Uani d 1
F F27 0.7726(4) 0.5481(4) 0.6518(4) 0.061(2) Uani d 1
F F28 0.8021(4) 0.5474(4) 0.5256(5) 0.063(2) Uani d 1
F F29 0.7001(5) 0.6117(3) 0.3952(4) 0.0483(18) Uani d 1
F F30 0.5570(5) 0.6689(3) 0.3883(4) 0.0454(17) Uani d 1
F F31 0.3546(4) 0.6575(3) 0.3177(3) 0.0345(14) Uani d 1
F F32 0.2453(4) 0.5660(3) 0.2390(4) 0.0454(16) Uani d 1
F F33 0.2283(4) 0.4661(3) 0.3184(4) 0.0522(19) Uani d 1
F F34 0.3205(4) 0.4587(3) 0.4741(4) 0.0448(17) Uani d 1
F F35 0.4309(4) 0.5506(3) 0.5531(4) 0.0375(15) Uani d 1
F F36 0.3034(4) 0.7367(3) 0.4134(4) 0.0395(15) Uani d 1
F F37 0.2482(4) 0.8439(3) 0.3331(5) 0.059(2) Uani d 1
F F38 0.3645(5) 0.9241(3) 0.3279(4) 0.0536(19) Uani d 1
F F39 0.5324(5) 0.8993(3) 0.4035(5) 0.0527(19) Uani d 1
F F40 0.5866(4) 0.7887(3) 0.4757(4) 0.0444(17) Uani d 1
F F41 0.1902(4) 0.4533(3) 0.6233(4) 0.0459(17) Uani d 1
F F42 0.2451(5) 0.4678(3) 0.7802(4) 0.059(2) Uani d 1
F F43 0.1321(5) 0.4543(3) 0.8401(4) 0.057(2) Uani d 1
F F44 -0.0338(5) 0.4322(4) 0.7458(4) 0.060(2) Uani d 1
F F45 -0.0894(4) 0.4207(3) 0.5903(4) 0.0430(16) Uani d 1
F F46 -0.1315(4) 0.4566(3) 0.3156(4) 0.0321(13) Uani d 1
F F47 -0.2832(4) 0.4002(3) 0.2313(4) 0.0432(16) Uani d 1
F F48 -0.3265(4) 0.3013(3) 0.2893(4) 0.0456(17) Uani d 1
F F49 -0.2217(4) 0.2584(3) 0.4349(5) 0.0491(19) Uani d 1
F F50 -0.0710(4) 0.3162(3) 0.5203(4) 0.0390(15) Uani d 1
F F51 0.0698(4) 0.4206(3) 0.3491(4) 0.0428(16) Uani d 1
F F52 0.1686(5) 0.3406(3) 0.3149(4) 0.0483(18) Uani d 1
F F53 0.2459(4) 0.2467(3) 0.4133(4) 0.0484(18) Uani d 1
F F54 0.2326(4) 0.2334(3) 0.5479(4) 0.0508(18) Uani d 1
F F55 0.1364(4) 0.3139(3) 0.5835(4) 0.0407(15) Uani d 1
F F56 -0.1125(4) 0.5298(3) 0.4453(4) 0.0298(13) Uani d 1
F F57 -0.1108(4) 0.6533(3) 0.4148(4) 0.0350(14) Uani d 1
F F58 0.0289(4) 0.7031(3) 0.4117(4) 0.0400(15) Uani d 1
F F59 0.1689(4) 0.6326(3) 0.4408(4) 0.0411(16) Uani d 1
F F60 0.1658(4) 0.5106(3) 0.4689(4) 0.0372(15) Uani d 1
F F61 0.1042(4) 0.3299(3) -0.1151(4) 0.0380(15) Uani d 1
F F62 0.0365(4) 0.2973(3) -0.2679(4) 0.0446(17) Uani d 1
F F63 -0.1189(4) 0.2420(3) -0.3359(4) 0.0465(17) Uani d 1
F F64 -0.2030(4) 0.2146(3) -0.2511(4) 0.0425(16) Uani d 1
F F65 -0.1351(3) 0.2465(3) -0.0988(4) 0.0315(13) Uani d 1
F F66 -0.1609(4) 0.3700(3) -0.0912(4) 0.0441(17) Uani d 1
F F67 -0.2777(4) 0.4073(4) -0.0440(6) 0.071(3) Uani d 1
F F68 -0.2415(5) 0.4020(4) 0.1083(6) 0.075(3) Uani d 1
F F69 -0.0876(6) 0.3621(3) 0.2163(5) 0.064(2) Uani d 1
F F70 0.0300(4) 0.3223(3) 0.1690(4) 0.0397(15) Uani d 1
F F71 0.2144(4) 0.2581(3) 0.0601(4) 0.0379(15) Uani d 1
F F72 0.2913(4) 0.1523(3) 0.1361(5) 0.0485(18) Uani d 1
F F73 0.2055(4) 0.0735(3) 0.1854(4) 0.0492(17) Uani d 1
F F74 0.0421(5) 0.0958(3) 0.1548(4) 0.0458(17) Uani d 1
F F75 -0.0352(4) 0.2021(3) 0.0785(4) 0.0320(13) Uani d 1
F F76 0.0174(4) 0.4325(3) -0.0780(3) 0.0345(13) Uani d 1
F F77 0.1143(5) 0.5366(3) -0.0459(4) 0.0435(16) Uani d 1
F F78 0.2575(4) 0.5448(3) 0.0910(4) 0.0469(17) Uani d 1
F F79 0.3058(4) 0.4510(3) 0.1949(4) 0.0494(18) Uani d 1
F F80 0.2099(4) 0.3480(3) 0.1630(4) 0.0361(14) Uani d 1
Sb Sb1 0.97540(4) 0.56306(3) 0.12561(4) 0.02568(14) Uani d 1
Sb Sb2 0.58573(5) 0.81049(3) 0.20466(4) 0.03212(15) Uani d 1
Sb Sb3 0.54116(4) 0.43104(3) 0.36863(4) 0.02584(14) Uani d 1
Sb Sb4 0.07810(4) 0.66077(3) 0.69535(4) 0.02540(14) Uani d 1
Sb Sb5 0.49660(4) 0.56654(3) 0.00613(4) 0.02094(12) Uani d 1
Sb Sb6 0.47780(4) 0.67552(3) 0.50079(4) 0.02339(14) Uani d 1
Sb Sb7 0.01964(4) 0.42745(3) 0.48682(4) 0.02275(13) Uani d 1
Sb Sb8 0.03157(4) 0.31283(3) 0.01207(4) 0.02097(12) Uani d 1

loop_
_atom_site_aniso_label
_atom_site_aniso_U_11
_atom_site_aniso_U_22
_atom_site_aniso_U_33
_atom_site_aniso_U_12
_atom_site_aniso_U_13
_atom_site_aniso_U_23
C1 0.030(4) 0.021(4) 0.022(5) 0.005(4) 0.014(4) 0.003(4)
C2 0.035(5) 0.024(5) 0.027(6) -0.002(4) 0.016(5) -0.001(4)
C3 0.050(7) 0.034(6) 0.041(7) -0.007(5) 0.033(6) -0.004(5)
C4 0.072(9) 0.026(5) 0.028(6) 0.005(5) 0.027(6) 0.003(5)
C5 0.056(7) 0.027(5) 0.021(6) 0.000(5) 0.006(5) 0.004(4)
C6 0.039(5) 0.018(4) 0.021(5) 0.002(4) 0.013(4) -0.002(4)
C7 0.030(5) 0.025(5) 0.023(5) 0.003(4) 0.018(4) 0.002(4)
C8 0.041(6) 0.024(5) 0.025(5) 0.010(4) 0.013(5) 0.004(4)
C9 0.044(6) 0.014(4) 0.024(5) -0.003(4) 0.015(4) 0.002(4)
C10 0.032(5) 0.022(5) 0.037(6) -0.003(4) 0.019(5) -0.009(4)
C11 0.031(5) 0.023(5) 0.033(6) 0.000(4) 0.018(5) 0.002(4)
C12 0.025(5) 0.029(5) 0.029(6) 0.001(4) 0.015(4) 0.003(4)
C13 0.039(5) 0.022(5) 0.057(7) -0.010(4) 0.037(5) -0.013(5)
C14 0.034(5) 0.028(5) 0.047(7) 0.001(4) 0.022(5) -0.006(5)
C15 0.027(5) 0.024(5) 0.045(7) 0.010(4) 0.015(5) 0.000(5)
C16 0.025(4) 0.021(4) 0.031(6) -0.003(4) 0.014(4) -0.006(4)
C17 0.023(4) 0.015(4) 0.040(6) 0.003(3) 0.016(4) 0.000(4)
C18 0.017(4) 0.025(5) 0.025(5) 0.002(3) 0.007(4) 0.002(4)
C19 0.028(5) 0.022(5) 0.033(6) 0.003(4) 0.019(4) 0.000(4)
C20 0.029(5) 0.037(6) 0.018(5) 0.003(4) 0.006(4) -0.004(4)
C21 0.024(5) 0.033(6) 0.039(7) 0.004(4) 0.010(5) -0.009(5)
C22 0.032(5) 0.020(5) 0.047(7) -0.002(4) 0.024(5) -0.001(5)
C23 0.034(5) 0.017(4) 0.029(6) 0.003(4) 0.017(4) 0.002(4)
C24 0.028(5) 0.025(5) 0.023(5) 0.001(4) 0.012(4) -0.004(4)
C25 0.029(5) 0.025(5) 0.032(6) -0.002(4) 0.015(4) -0.009(4)
C26 0.028(5) 0.028(5) 0.024(5) 0.001(4) 0.003(4) -0.003(4)
C27 0.043(6) 0.023(5) 0.023(5) 0.006(4) 0.015(5) -0.002(4)
C28 0.027(5) 0.023(5) 0.032(6) 0.004(4) 0.016(4) -0.003(4)
C29 0.023(4) 0.020(4) 0.027(5) 0.001(4) 0.009(4) -0.004(4)
C30 0.029(5) 0.025(5) 0.026(5) -0.002(4) 0.017(4) -0.004(4)
C31 0.026(5) 0.044(6) 0.027(6) -0.003(4) 0.011(4) -0.014(5)
C32 0.024(5) 0.052(7) 0.034(6) 0.001(5) 0.009(5) -0.016(5)
C33 0.022(5) 0.051(7) 0.048(7) -0.003(5) 0.018(5) -0.022(6)
C34 0.052(7) 0.028(5) 0.049(7) -0.014(5) 0.040(6) -0.019(5)
C35 0.043(6) 0.023(5) 0.030(6) -0.004(4) 0.022(5) -0.003(4)
C36 0.027(5) 0.025(5) 0.018(5) 0.003(4) 0.006(4) -0.003(4)
C37 0.030(5) 0.027(5) 0.025(5) 0.006(4) 0.009(4) -0.001(4)
C38 0.026(5) 0.041(6) 0.027(5) 0.006(5) 0.007(4) -0.008(5)
C39 0.027(5) 0.038(6) 0.048(8) -0.002(4) 0.012(5) -0.016(5)
C40 0.028(5) 0.027(5) 0.046(7) 0.003(4) 0.016(5) 0.003(5)
C41 0.030(5) 0.029(5) 0.025(5) 0.005(4) 0.012(4) -0.002(4)
C42 0.035(5) 0.025(5) 0.022(5) 0.003(4) 0.012(4) -0.003(4)
C43 0.040(6) 0.026(5) 0.024(6) -0.006(4) 0.009(5) -0.004(4)
C44 0.039(6) 0.029(5) 0.032(6) 0.005(4) 0.004(5) -0.002(5)
C45 0.063(8) 0.019(5) 0.041(7) 0.000(5) 0.024(6) 0.003(5)
C46 0.051(7) 0.031(6) 0.036(6) -0.002(5) 0.031(6) -0.002(5)
C47 0.037(5) 0.032(6) 0.030(6) 0.004(4) 0.017(5) -0.002(5)
C48 0.036(5) 0.018(4) 0.029(5) 0.004(4) 0.013(4) 0.000(4)
C49 0.045(6) 0.019(5) 0.039(7) -0.002(4) 0.017(5) -0.001(4)
C50 0.057(7) 0.023(5) 0.024(6) -0.002(5) 0.007(5) -0.003(4)
C51 0.070(8) 0.022(5) 0.025(6) 0.000(5) 0.019(6) 0.001(4)
C52 0.075(8) 0.028(6) 0.031(6) 0.003(6) 0.035(6) 0.005(5)
C53 0.049(6) 0.026(5) 0.028(6) 0.002(5) 0.022(5) 0.003(5)
C54 0.027(5) 0.015(4) 0.033(6) 0.000(3) 0.018(4) -0.002(4)
C55 0.036(5) 0.022(5) 0.029(6) -0.002(4) 0.024(5) -0.003(4)
C56 0.025(5) 0.035(6) 0.038(7) 0.003(4) 0.013(5) -0.008(5)
C57 0.028(5) 0.026(5) 0.049(7) -0.008(4) 0.023(5) -0.015(5)
C58 0.034(5) 0.025(5) 0.058(8) -0.002(4) 0.029(5) -0.002(5)
C59 0.035(5) 0.024(5) 0.036(6) 0.006(4) 0.018(5) 0.002(4)
C60 0.027(5) 0.028(5) 0.020(5) 0.003(4) 0.009(4) -0.007(4)
C61 0.025(5) 0.023(5) 0.031(6) 0.000(4) 0.011(4) -0.003(4)
C62 0.035(5) 0.039(6) 0.033(6) -0.007(4) 0.023(5) -0.011(5)
C63 0.021(5) 0.035(6) 0.054(8) 0.000(4) 0.017(5) -0.018(5)
C64 0.028(5) 0.031(6) 0.039(7) 0.010(4) 0.010(5) 0.003(5)
C65 0.033(5) 0.026(5) 0.037(6) 0.004(4) 0.017(5) -0.002(4)
C66 0.027(5) 0.022(5) 0.025(5) -0.004(4) 0.014(4) 0.000(4)
C67 0.023(4) 0.024(5) 0.029(5) -0.007(4) 0.012(4) -0.010(4)
C68 0.031(5) 0.024(5) 0.013(5) 0.002(4) 0.010(4) 0.000(4)
C69 0.040(6) 0.020(5) 0.029(6) -0.002(4) 0.017(5) -0.003(4)
C70 0.022(5) 0.039(6) 0.022(5) -0.010(4) 0.007(4) 0.003(4)
C71 0.023(4) 0.032(5) 0.023(5) 0.001(4) 0.012(4) -0.005(4)
C72 0.033(5) 0.017(4) 0.022(5) -0.002(4) 0.014(4) -0.005(4)
C73 0.025(5) 0.019(5) 0.046(6) -0.002(4) 0.019(4) -0.004(4)
C74 0.054(7) 0.025(5) 0.031(6) -0.001(5) 0.030(5) -0.005(4)
C75 0.046(6) 0.027(5) 0.026(6) 0.005(5) 0.015(5) -0.002(4)
C76 0.031(5) 0.028(5) 0.032(6) -0.001(4) 0.011(4) -0.003(4)
C77 0.031(5) 0.017(4) 0.031(6) -0.001(4) 0.014(4) -0.005(4)
C78 0.021(4) 0.022(5) 0.047(7) -0.004(4) 0.020(4) -0.008(4)
C79 0.031(5) 0.029(5) 0.058(8) -0.003(4) 0.024(6) -0.016(5)
C80 0.028(5) 0.038(6) 0.076(10) -0.009(5) 0.030(6) -0.020(6)
C81 0.049(7) 0.025(6) 0.112(13) -0.013(5) 0.057(9) -0.018(7)
C82 0.062(8) 0.032(6) 0.058(8) -0.017(5) 0.048(7) -0.015(6)
C83 0.039(6) 0.023(5) 0.050(7) -0.008(4) 0.034(6) -0.010(5)
C84 0.032(5) 0.021(5) 0.024(5) -0.001(4) 0.014(4) -0.006(4)
C85 0.031(5) 0.023(5) 0.034(6) -0.006(4) 0.017(5) -0.003(4)
C86 0.027(5) 0.033(6) 0.041(7) 0.004(4) 0.012(5) -0.003(5)
C87 0.040(6) 0.025(5) 0.031(6) 0.003(4) 0.008(5) 0.001(4)
C88 0.048(6) 0.018(5) 0.038(6) -0.005(4) 0.025(5) -0.004(4)
C89 0.036(5) 0.025(5) 0.029(6) -0.006(4) 0.018(5) -0.010(4)
C90 0.043(6) 0.020(5) 0.044(7) -0.006(4) 0.034(5) -0.005(4)
C91 0.028(5) 0.026(5) 0.021(5) -0.008(4) 0.013(4) -0.005(4)
C92 0.020(4) 0.020(4) 0.030(5) -0.003(3) 0.012(4) -0.005(4)
C93 0.020(4) 0.023(5) 0.032(6) 0.001(4) 0.011(4) -0.006(4)
C94 0.019(4) 0.038(6) 0.035(6) 0.000(4) 0.011(4) -0.009(5)
C95 0.034(5) 0.026(5) 0.044(7) -0.012(4) 0.027(5) -0.013(5)
C96 0.031(5) 0.022(4) 0.033(6) 0.004(4) 0.019(4) -0.001(4)
Cl1 0.0657(19) 0.0281(13) 0.085(3) 0.0033(13) 0.0619(19) 0.0085(14)
Cl2 0.087(2) 0.0343(15) 0.0296(15) -0.0076(15) 0.0292(16) -0.0078(12)
Cl3 0.0502(16) 0.0258(13) 0.070(2) 0.0084(12) 0.0401(16) 0.0112(14)
Cl4 0.0538(17) 0.0348(15) 0.0340(16) -0.0131(13) 0.0085(13) -0.0015(12)
Cl5 0.0407(13) 0.0284(12) 0.0381(15) -0.0045(10) 0.0270(12) -0.0028(11)
Cl6 0.0381(13) 0.0238(11) 0.0401(15) 0.0013(10) 0.0197(12) 0.0002(11)
Cl7 0.064(2) 0.075(2) 0.092(3) -0.0159(19) 0.056(2) -0.032(2)
Cl8 0.067(2) 0.096(3) 0.043(2) 0.014(2) 0.0195(17) -0.029(2)
Cl9 0.112(3) 0.0235(14) 0.064(2) 0.0132(17) 0.044(2) 0.0045(15)
Cl10 0.0514(18) 0.073(2) 0.101(3) -0.0185(18) 0.046(2) -0.048(2)
Cl11 0.0495(16) 0.0363(15) 0.0364(16) -0.0043(12) 0.0172(13) -0.0123(12)
Cl12 0.159(4) 0.058(2) 0.073(3) 0.053(3) 0.081(3) 0.037(2)
Cl13 0.0555(17) 0.0322(13) 0.0349(15) -0.0084(12) 0.0280(13) -0.0088(12)
Cl14 0.0371(13) 0.0305(13) 0.0472(17) -0.0025(10) 0.0264(13) -0.0036(12)
Cl15 0.0481(16) 0.0387(15) 0.0304(15) 0.0007(12) 0.0184(12) -0.0057(12)
Cl16 0.0393(14) 0.0342(14) 0.058(2) -0.0060(11) 0.0289(14) -0.0053(13)
Cl17 0.0383(14) 0.0289(13) 0.0445(17) 0.0068(10) 0.0183(12) 0.0023(12)
Cl18 0.0458(15) 0.0245(12) 0.0385(16) 0.0034(11) 0.0207(13) 0.0039(11)
Cl19 0.0556(18) 0.0424(16) 0.0331(16) 0.0042(13) 0.0178(14) 0.0118(13)
Cl20 0.069(2) 0.0484(18) 0.0484(19) 0.0204(15) 0.0397(17) 0.0081(15)
Cl21 0.0569(18) 0.0451(17) 0.0415(18) -0.0237(14) 0.0105(14) -0.0026(14)
Cl22 0.0426(15) 0.0546(18) 0.0436(18) 0.0130(13) 0.0233(14) 0.0025(14)
Cl23 0.0466(15) 0.0357(14) 0.0249(14) 0.0033(12) 0.0125(12) 0.0067(11)
Cl24 0.0415(15) 0.0368(15) 0.056(2) -0.0141(12) 0.0119(14) -0.0045(14)
F1 0.029(3) 0.058(4) 0.033(4) 0.003(3) 0.012(3) -0.010(3)
F2 0.060(5) 0.061(5) 0.061(5) 0.000(4) 0.047(4) -0.006(4)
F3 0.100(6) 0.065(5) 0.034(4) 0.019(4) 0.041(4) 0.002(4)
F4 0.070(5) 0.045(4) 0.028(4) 0.012(4) 0.003(3) -0.002(3)
F5 0.035(3) 0.044(4) 0.036(4) 0.005(3) 0.010(3) -0.002(3)
F6 0.024(3) 0.033(3) 0.046(4) 0.006(2) 0.015(3) 0.001(3)
F7 0.044(4) 0.026(3) 0.037(4) 0.012(3) 0.009(3) 0.006(3)
F8 0.063(4) 0.019(3) 0.049(4) -0.005(3) 0.030(3) 0.005(3)
F9 0.033(3) 0.033(3) 0.065(5) -0.009(3) 0.030(3) -0.009(3)
F10 0.026(3) 0.025(3) 0.046(4) 0.006(2) 0.013(3) 0.002(3)
F11 0.040(3) 0.037(3) 0.029(3) -0.003(3) 0.017(3) 0.002(3)
F12 0.038(3) 0.053(4) 0.029(4) 0.005(3) 0.005(3) 0.004(3)
F13 0.031(3) 0.053(4) 0.042(4) -0.012(3) 0.011(3) -0.018(3)
F14 0.040(3) 0.026(3) 0.061(5) -0.003(3) 0.030(3) -0.003(3)
F15 0.041(3) 0.028(3) 0.031(3) 0.001(3) 0.018(3) 0.006(3)
F16 0.054(4) 0.030(3) 0.042(4) 0.005(3) 0.034(3) 0.008(3)
F17 0.078(5) 0.039(4) 0.072(5) 0.000(4) 0.063(5) -0.006(4)
F18 0.052(4) 0.039(4) 0.073(5) 0.019(3) 0.043(4) 0.005(3)
F19 0.053(4) 0.030(3) 0.053(5) 0.020(3) 0.018(3) 0.015(3)
F20 0.049(4) 0.029(3) 0.037(4) 0.007(3) 0.022(3) 0.005(3)
F21 0.035(3) 0.034(3) 0.043(4) -0.005(3) 0.025(3) -0.005(3)
F22 0.031(3) 0.039(4) 0.038(4) -0.004(3) 0.005(3) -0.011(3)
F23 0.062(4) 0.048(4) 0.028(4) -0.003(3) 0.026(3) -0.006(3)
F24 0.047(4) 0.034(3) 0.051(4) 0.001(3) 0.036(3) 0.003(3)
F25 0.025(3) 0.038(3) 0.034(3) -0.002(2) 0.013(3) -0.008(3)
F26 0.043(4) 0.052(4) 0.030(4) 0.018(3) 0.020(3) 0.005(3)
F27 0.037(4) 0.103(7) 0.033(4) 0.032(4) 0.005(3) 0.000(4)
F28 0.026(3) 0.096(6) 0.065(5) 0.008(4) 0.019(3) -0.035(4)
F29 0.071(5) 0.041(4) 0.062(5) -0.013(3) 0.055(4) -0.011(3)
F30 0.075(5) 0.039(4) 0.040(4) 0.008(3) 0.041(4) 0.006(3)
F31 0.044(3) 0.033(3) 0.023(3) 0.005(3) 0.012(3) -0.003(3)
F32 0.042(3) 0.050(4) 0.026(3) 0.001(3) -0.002(3) -0.007(3)
F33 0.036(4) 0.043(4) 0.063(5) -0.013(3) 0.009(3) -0.015(4)
F34 0.045(4) 0.034(3) 0.058(5) -0.003(3) 0.026(4) 0.006(3)
F35 0.052(4) 0.033(3) 0.025(3) 0.009(3) 0.014(3) 0.007(3)
F36 0.036(3) 0.034(3) 0.043(4) -0.001(3) 0.013(3) 0.002(3)
F37 0.045(4) 0.038(4) 0.066(5) 0.012(3) 0.000(4) 0.009(4)
F38 0.072(5) 0.031(4) 0.050(4) 0.009(3) 0.020(4) 0.015(3)
F39 0.072(5) 0.029(3) 0.078(6) -0.002(3) 0.051(4) 0.009(3)
F40 0.034(3) 0.037(4) 0.069(5) 0.002(3) 0.029(3) 0.001(3)
F41 0.040(4) 0.048(4) 0.050(4) -0.016(3) 0.021(3) -0.020(3)
F42 0.057(4) 0.048(4) 0.047(5) -0.009(4) 0.002(4) -0.022(4)
F43 0.104(6) 0.039(4) 0.024(4) -0.008(4) 0.026(4) 0.000(3)
F44 0.087(5) 0.065(5) 0.052(5) -0.016(5) 0.052(4) -0.005(4)
F45 0.038(3) 0.055(4) 0.044(4) 0.005(3) 0.025(3) 0.002(3)
F46 0.040(3) 0.031(3) 0.029(3) -0.002(3) 0.019(3) 0.006(3)
F47 0.035(3) 0.049(4) 0.038(4) -0.003(3) 0.011(3) -0.005(3)
F48 0.033(3) 0.039(4) 0.063(5) -0.012(3) 0.019(3) -0.014(3)
F49 0.047(4) 0.023(3) 0.085(6) -0.007(3) 0.037(4) 0.012(3)
F50 0.047(3) 0.024(3) 0.044(4) 0.004(3) 0.018(3) 0.012(3)
F51 0.059(4) 0.038(4) 0.033(4) 0.016(3) 0.023(3) 0.006(3)
F52 0.060(4) 0.052(4) 0.045(4) 0.004(3) 0.035(4) -0.009(3)
F53 0.041(4) 0.045(4) 0.065(5) 0.009(3) 0.028(4) -0.012(4)
F54 0.055(4) 0.040(4) 0.055(5) 0.022(3) 0.023(4) 0.009(3)
F55 0.049(4) 0.034(3) 0.041(4) 0.017(3) 0.022(3) 0.010(3)
F56 0.030(3) 0.028(3) 0.038(4) -0.002(2) 0.021(3) -0.007(3)
F57 0.037(3) 0.026(3) 0.039(4) 0.010(3) 0.014(3) -0.001(3)
F58 0.060(4) 0.019(3) 0.045(4) -0.005(3) 0.026(3) 0.004(3)
F59 0.042(4) 0.041(4) 0.046(4) -0.020(3) 0.025(3) 0.000(3)
F60 0.024(3) 0.038(3) 0.055(4) 0.001(2) 0.022(3) -0.004(3)
F61 0.033(3) 0.042(4) 0.048(4) -0.018(3) 0.026(3) -0.019(3)
F62 0.064(4) 0.042(4) 0.047(4) -0.004(3) 0.043(4) 0.000(3)
F63 0.053(4) 0.058(4) 0.026(4) 0.001(3) 0.015(3) -0.010(3)
F64 0.037(3) 0.046(4) 0.039(4) -0.014(3) 0.012(3) -0.018(3)
F65 0.029(3) 0.035(3) 0.035(4) -0.010(2) 0.019(3) -0.005(3)
F66 0.038(4) 0.038(4) 0.046(4) 0.010(3) 0.010(3) -0.002(3)
F67 0.030(4) 0.053(5) 0.119(8) 0.007(3) 0.023(4) -0.019(5)
F68 0.065(5) 0.060(5) 0.140(9) -0.014(4) 0.082(6) -0.037(5)
F69 0.107(7) 0.046(4) 0.077(6) -0.015(4) 0.077(5) -0.017(4)
F70 0.056(4) 0.035(4) 0.034(4) -0.001(3) 0.025(3) -0.003(3)
F71 0.032(3) 0.033(3) 0.053(4) -0.001(3) 0.023(3) 0.001(3)
F72 0.034(3) 0.036(4) 0.073(5) 0.010(3) 0.022(3) -0.001(3)
F73 0.054(4) 0.031(3) 0.052(4) 0.014(3) 0.013(3) 0.012(3)
F74 0.062(4) 0.029(3) 0.059(5) -0.003(3) 0.038(4) 0.008(3)
F75 0.031(3) 0.026(3) 0.044(4) -0.005(2) 0.020(3) -0.004(3)
F76 0.041(3) 0.030(3) 0.027(3) 0.003(3) 0.010(3) 0.002(3)
F77 0.069(5) 0.026(3) 0.047(4) -0.003(3) 0.036(4) 0.006(3)
F78 0.051(4) 0.038(4) 0.063(5) -0.023(3) 0.034(4) -0.016(3)
F79 0.029(3) 0.047(4) 0.055(5) -0.010(3) 0.003(3) -0.017(3)
F80 0.035(3) 0.032(3) 0.032(4) 0.002(3) 0.007(3) 0.001(3)
Sb1 0.0346(3) 0.0199(3) 0.0301(4) -0.0001(3) 0.0211(3) 0.0001(3)
Sb2 0.0423(4) 0.0293(3) 0.0290(4) 0.0050(3) 0.0197(3) -0.0013(3)
Sb3 0.0317(3) 0.0215(3) 0.0289(4) -0.0008(3) 0.0175(3) -0.0022(3)
Sb4 0.0303(3) 0.0228(3) 0.0230(3) -0.0021(3) 0.0118(3) -0.0001(3)
Sb5 0.0219(3) 0.0204(3) 0.0231(3) 0.0018(2) 0.0123(2) 0.0005(3)
Sb6 0.0262(3) 0.0245(3) 0.0205(3) 0.0017(2) 0.0113(3) -0.0005(3)
Sb7 0.0247(3) 0.0197(3) 0.0266(3) 0.0018(2) 0.0139(3) 0.0011(3)
Sb8 0.0205(3) 0.0207(3) 0.0244(3) -0.0012(2) 0.0124(2) -0.0024(3)

loop_
_atom_type_symbol
_atom_type_description
_atom_type_scat_dispersion_real
_atom_type_scat_dispersion_imag
_atom_type_scat_source
C C 0.0033 0.0016 'International Tables Vol C Tables 4.2.6.8 and 6.1.1.4'
F F 0.0171 0.0103 'International Tables Vol C Tables 4.2.6.8 and 6.1.1.4'
Cl Cl 0.1484 0.1585 'International Tables Vol C Tables 4.2.6.8 and 6.1.1.4'
Sb Sb -0.5866 1.5461 'International Tables Vol C Tables 4.2.6.8 and 6.1.1.4'

loop_
_geom_angle_atom_site_label_1
_geom_angle_atom_site_label_2
_geom_angle_atom_site_label_3
_geom_angle
C2 C1 Sb5 120.9(7)
C6 C1 C2 118.1(9)
C6 C1 Sb5 120.1(7)
C3 C2 C1 121.3(10)
F1 C2 C1 118.8(9)
F1 C2 C3 119.9(10)
C2 C3 C4 119.5(11)
F2 C3 C2 120.3(11)
F2 C3 C4 120.2(10)
C5 C4 C3 119.7(10)
F3 C4 C3 118.3(11)
F3 C4 C5 122.0(11)
C4 C5 C6 120.5(10)
F4 C5 C4 118.7(11)
F4 C5 C6 120.7(11)
C1 C6 C5 120.9(10)
F5 C6 C1 119.0(8)
F5 C6 C5 120.1(9)
C11 C7 C96 119.0(9)
C11 C7 Sb5 121.8(7)
C96 C7 Sb5 118.7(7)
C96 C8 C9 119.7(9)
F7 C8 C9 119.7(9)
F7 C8 C96 120.6(9)
C10 C9 C8 119.9(9)
F8 C9 C8 120.1(9)
F8 C9 C10 120.0(9)
C11 C10 C9 119.8(9)
F9 C10 C9 118.9(9)
F9 C10 C11 121.3(9)
C10 C11 C7 120.9(9)
F10 C11 C7 120.0(8)
F10 C11 C10 119.1(9)
C13 C12 C17 120.8(9)
F16 C12 C13 120.2(9)
F16 C12 C17 119.0(8)
C14 C13 C12 118.4(10)
F17 C13 C12 120.2(10)
F17 C13 C14 121.4(9)
C15 C14 C13 122.0(9)
F18 C14 C13 119.0(10)
F18 C14 C15 118.8(10)
C14 C15 C16 120.3(10)
F19 C15 C14 120.2(9)
F19 C15 C16 119.5(10)
C15 C16 C17 119.2(10)
F20 C16 C15 121.5(9)
F20 C16 C17 119.2(8)
C12 C17 Sb5 113.9(7)
C16 C17 C12 119.1(8)
C16 C17 Sb5 126.2(7)
C19 C18 C23 118.9(9)
C19 C18 Sb5 124.6(7)
C23 C18 Sb5 116.4(7)
C18 C19 C20 119.7(9)
F11 C19 C18 121.5(9)
F11 C19 C20 118.9(9)
C21 C20 C19 119.7(10)
F12 C20 C19 119.8(10)
F12 C20 C21 120.5(9)
C22 C21 C20 120.5(9)
F13 C21 C20 118.9(10)
F13 C21 C22 120.6(10)
C23 C22 C21 118.4(9)
F14 C22 C21 120.5(9)
F14 C22 C23 121.1(10)
C22 C23 C18 122.7(10)
F15 C23 C18 117.5(9)
F15 C23 C22 119.8(9)
C25 C24 Sb6 117.4(7)
C29 C24 C25 118.7(9)
C29 C24 Sb6 123.8(7)
C26 C25 C24 121.8(9)
F21 C25 C24 119.0(9)
F21 C25 C26 119.2(9)
C25 C26 C27 118.9(9)
F22 C26 C25 121.2(9)
F22 C26 C27 119.9(10)
C26 C27 C28 120.5(9)
F23 C27 C26 120.4(10)
F23 C27 C28 119.1(9)
C29 C28 C27 119.0(9)
F24 C28 C27 119.1(9)
F24 C28 C29 121.9(9)
C24 C29 C28 121.1(9)
F25 C29 C24 120.7(9)
F25 C29 C28 118.1(8)
C31 C30 Sb6 123.2(7)
C35 C30 C31 119.8(9)
C35 C30 Sb6 116.4(8)
C30 C31 C32 120.6(10)
F26 C31 C30 120.9(9)
F26 C31 C32 118.5(10)
C33 C32 C31 118.4(11)
F27 C32 C31 121.1(10)
F27 C32 C33 120.5(10)
C34 C33 C32 122.0(10)
F28 C33 C32 118.5(11)
F28 C33 C34 119.5(10)
C33 C34 C35 119.0(10)
F29 C34 C33 121.2(10)
F29 C34 C35 119.8(11)
C30 C35 C34 120.4(10)
F30 C35 C30 119.1(9)
F30 C35 C34 120.5(10)
C37 C36 Sb6 121.3(7)
C41 C36 C37 118.5(9)
C41 C36 Sb6 119.9(7)
C36 C37 C38 120.8(10)
F31 C37 C36 120.5(9)
F31 C37 C38 118.7(9)
C37 C38 C39 118.8(10)
F32 C38 C37 119.8(10)
F32 C38 C39 121.3(10)
C40 C39 C38 120.5(10)
F33 C39 C38 119.0(11)
F33 C39 C40 120.4(11)
C39 C40 C41 119.7(10)
F34 C40 C39 119.0(10)
F34 C40 C41 121.4(10)
C40 C41 C36 121.6(10)
F35 C41 C36 118.7(9)
F35 C41 C40 119.7(9)
C43 C42 C47 117.8(10)
C43 C42 Sb6 117.8(8)
C47 C42 Sb6 124.3(7)
C42 C43 C44 122.2(10)
F36 C43 C42 117.8(9)
F36 C43 C44 120.0(10)
C45 C44 C43 118.0(11)
F37 C44 C43 119.8(10)
F37 C44 C45 122.2(10)
C44 C45 C46 122.3(10)
F38 C45 C44 118.9(11)
F38 C45 C46 118.8(10)
C47 C46 C45 118.5(10)
F39 C46 C45 120.4(10)
F39 C46 C47 121.0(10)
C46 C47 C42 121.1(10)
F40 C47 C42 119.0(9)
F40 C47 C46 119.8(10)
C49 C48 Sb7 116.1(8)
C53 C48 C49 118.2(10)
C53 C48 Sb7 125.2(8)
C50 C49 C48 121.6(11)
F41 C49 C48 118.0(10)
F41 C49 C50 120.5(11)
C51 C50 C49 119.4(12)
F42 C50 C49 121.0(12)
F42 C50 C51 119.6(11)
C50 C51 C52 121.2(11)
F43 C51 C50 121.1(12)
F43 C51 C52 117.7(11)
C53 C52 C51 118.2(11)
F44 C52 C51 121.0(11)
F44 C52 C53 120.8(12)
C48 C53 C52 121.2(11)
F45 C53 C48 120.5(9)
F45 C53 C52 118.3(10)
C55 C54 Sb7 122.6(7)
C59 C54 C55 118.0(9)
C59 C54 Sb7 119.2(8)
C56 C55 C54 121.5(9)
F46 C55 C54 119.5(9)
F46 C55 C56 119.0(10)
C57 C56 C55 119.8(11)
F47 C56 C55 120.3(10)
F47 C56 C57 119.9(10)
C56 C57 C58 120.3(9)
F48 C57 C56 119.6(11)
F48 C57 C58 120.1(9)
C59 C58 C57 119.5(10)
F49 C58 C57 120.7(9)
F49 C58 C59 119.8(11)
C54 C59 C58 120.9(10)
F50 C59 C54 119.0(9)
F50 C59 C58 120.0(9)
C61 C60 Sb7 119.6(7)
C65 C60 C61 118.6(9)
C65 C60 Sb7 121.6(7)
C62 C61 C60 121.7(10)
F51 C61 C60 118.3(8)
F51 C61 C62 120.1(10)
C63 C62 C61 118.8(10)
F52 C62 C61 120.8(10)
F52 C62 C63 120.4(10)
C64 C63 C62 120.9(9)
F53 C63 C62 119.6(11)
F53 C63 C64 119.5(11)
C63 C64 C65 120.5(10)
F54 C64 C63 120.4(10)
F54 C64 C65 119.0(10)
C60 C65 C64 119.6(10)
F55 C65 C60 120.3(9)
F55 C65 C64 120.0(9)
C67 C66 Sb7 116.8(7)
C71 C66 C67 118.6(9)
C71 C66 Sb7 124.1(7)
C68 C67 C66 121.6(8)
F56 C67 C66 118.4(8)
F56 C67 C68 120.0(8)
C67 C68 C69 118.7(9)
F57 C68 C67 121.9(8)
F57 C68 C69 119.4(8)
C70 C69 C68 120.6(9)
F58 C69 C68 119.3(9)
F58 C69 C70 120.1(9)
C69 C70 C71 120.4(9)
F59 C70 C69 120.7(9)
F59 C70 C71 118.8(9)
C66 C71 C70 120.0(9)
F60 C71 C66 120.2(9)
F60 C71 C70 119.8(9)
C73 C72 C77 117.6(9)
C73 C72 Sb8 123.5(7)
C77 C72 Sb8 118.8(7)
C72 C73 C74 121.2(9)
F61 C73 C72 119.3(9)
F61 C73 C74 119.4(9)
C75 C74 C73 118.2(9)
F62 C74 C73 119.9(10)
F62 C74 C75 121.9(10)
C76 C75 C74 121.8(10)
F63 C75 C74 118.3(10)
F63 C75 C76 120.0(10)
C77 C76 C75 118.8(10)
F64 C76 C75 119.5(10)
F64 C76 C77 121.7(10)
C76 C77 C72 122.4(10)
F65 C77 C72 118.7(9)
F65 C77 C76 118.9(9)
C79 C78 Sb8 125.0(9)
C83 C78 C79 119.8(10)
C83 C78 Sb8 115.1(7)
C80 C79 C78 120.7(13)
F66 C79 C78 120.5(9)
F66 C79 C80 118.8(11)
C81 C80 C79 118.7(12)
F67 C80 C79 121.4(14)
F67 C80 C81 119.9(11)
C80 C81 C82 122.0(11)
F68 C81 C80 120.0(14)
F68 C81 C82 118.0(15)
C83 C82 C81 117.6(12)
F69 C82 C81 120.6(11)
F69 C82 C83 121.7(12)
C78 C83 C82 121.1(11)
F70 C83 C78 120.1(8)
F70 C83 C82 118.7(11)
C85 C84 Sb8 119.6(7)
C89 C84 C85 118.9(9)
C89 C84 Sb8 121.2(7)
C84 C85 C86 120.5(9)
F71 C85 C84 119.8(9)
F71 C85 C86 119.7(9)
C87 C86 C85 119.5(9)
F72 C86 C85 120.8(10)
F72 C86 C87 119.6(10)
C88 C87 C86 120.9(10)
F73 C87 C86 119.7(10)
F73 C87 C88 119.4(10)
C87 C88 C89 118.3(10)
F74 C88 C87 119.3(10)
F74 C88 C89 122.3(10)
C84 C89 C88 121.6(9)
F75 C89 C84 119.6(9)
F75 C89 C88 118.7(9)
C95 C90 C91 118.2(10)
F77 C90 C91 121.5(10)
F77 C90 C95 120.3(9)
C92 C91 C90 121.3(9)
F76 C91 C90 119.0(9)
F76 C91 C92 119.7(8)
C91 C92 C93 119.4(8)
C91 C92 Sb8 117.4(7)
C93 C92 Sb8 122.5(7)
C94 C93 C92 119.6(10)
F80 C93 C92 120.4(8)
F80 C93 C94 120.0(9)
C93 C94 C95 119.6(9)
F79 C94 C93 119.9(10)
F79 C94 C95 120.6(9)
C90 C95 C94 121.7(9)
F78 C95 C90 119.7(10)
F78 C95 C94 118.5(10)
C8 C96 C7 120.4(9)
F6 C96 C7 119.2(9)
F6 C96 C8 120.4(9)
Cl1 Sb1 Cl2 90.21(12)
Cl1 Sb1 Cl3 89.86(10)
Cl1 Sb1 Cl4 90.38(12)
Cl1 Sb1 Cl5 178.27(10)
Cl1 Sb1 Cl6 90.53(10)
Cl3 Sb1 Cl2 90.63(12)
Cl3 Sb1 Cl4 90.43(12)
Cl4 Sb1 Cl2 178.79(13)
Cl5 Sb1 Cl2 89.84(11)
Cl5 Sb1 Cl3 88.41(10)
Cl5 Sb1 Cl4 89.60(11)
Cl5 Sb1 Cl6 91.20(9)
Cl6 Sb1 Cl2 89.30(11)
Cl6 Sb1 Cl3 179.60(10)
Cl6 Sb1 Cl4 89.64(10)
Cl8 Sb2 Cl7 90.43(14)
Cl8 Sb2 Cl9 90.10(15)
Cl8 Sb2 Cl10 89.32(14)
Cl8 Sb2 Cl11 177.74(15)
Cl9 Sb2 Cl7 89.40(16)
Cl9 Sb2 Cl11 88.09(12)
Cl10 Sb2 Cl7 179.42(15)
Cl10 Sb2 Cl9 90.08(16)
Cl10 Sb2 Cl11 89.34(12)
Cl11 Sb2 Cl7 90.90(12)
Cl12 Sb2 Cl7 90.13(17)
Cl12 Sb2 Cl8 92.78(17)
Cl12 Sb2 Cl9 177.09(17)
Cl12 Sb2 Cl10 90.41(17)
Cl12 Sb2 Cl11 89.04(14)
Cl13 Sb3 Cl18 90.04(10)
Cl14 Sb3 Cl13 90.30(10)
Cl14 Sb3 Cl15 90.95(10)
Cl14 Sb3 Cl16 176.95(11)
Cl14 Sb3 Cl17 89.92(10)
Cl14 Sb3 Cl18 88.37(10)
Cl15 Sb3 Cl13 178.63(11)
Cl15 Sb3 Cl18 90.58(10)
Cl16 Sb3 Cl13 88.46(10)
Cl16 Sb3 Cl15 90.33(11)
Cl16 Sb3 Cl17 92.84(10)
Cl16 Sb3 Cl18 88.85(10)
Cl17 Sb3 Cl13 89.02(10)
Cl17 Sb3 Cl15 90.39(10)
Cl17 Sb3 Cl18 178.05(10)
Cl19 Sb4 Cl20 91.43(11)
Cl19 Sb4 Cl22 90.89(11)
Cl19 Sb4 Cl23 179.09(11)
Cl20 Sb4 Cl22 177.09(12)
Cl20 Sb4 Cl23 88.03(11)
Cl21 Sb4 Cl19 89.40(11)
Cl21 Sb4 Cl20 90.96(13)
Cl21 Sb4 Cl22 90.82(13)
Cl21 Sb4 Cl23 89.88(11)
Cl21 Sb4 Cl24 179.32(14)
Cl22 Sb4 Cl23 89.68(11)
Cl24 Sb4 Cl19 90.80(12)
Cl24 Sb4 Cl20 89.69(13)
Cl24 Sb4 Cl22 88.52(12)
Cl24 Sb4 Cl23 89.93(11)
C1 Sb5 C7 103.5(4)
C1 Sb5 C17 115.9(4)
C1 Sb5 C18 108.4(4)
C17 Sb5 C7 108.9(4)
C18 Sb5 C7 115.8(4)
C18 Sb5 C17 104.8(4)
C24 Sb6 C30 109.2(4)
C24 Sb6 C36 112.4(4)
C24 Sb6 C42 105.0(4)
C30 Sb6 C42 115.1(4)
C36 Sb6 C30 104.5(4)
C36 Sb6 C42 110.9(4)
C54 Sb7 C48 112.8(4)
C54 Sb7 C60 104.4(4)
C60 Sb7 C48 110.7(4)
C66 Sb7 C48 104.2(4)
C66 Sb7 C54 112.2(4)
C66 Sb7 C60 112.9(4)
C72 Sb8 C78 110.4(4)
C72 Sb8 C84 106.7(4)
C72 Sb8 C92 110.2(4)
C78 Sb8 C92 104.8(4)
C84 Sb8 C78 112.0(4)
C84 Sb8 C92 112.9(4)

loop_
_geom_bond_atom_site_label_1
_geom_bond_atom_site_label_2
_geom_bond_distance
C1 C2 1.408(13)
C1 C6 1.374(13)
C1 Sb5 2.085(9)
C2 C3 1.356(14)
C2 F1 1.343(12)
C3 C4 1.402(17)
C3 F2 1.329(12)
C4 C5 1.363(17)
C4 F3 1.296(13)
C5 C6 1.380(15)
C5 F4 1.330(13)
C6 F5 1.334(11)
C7 C11 1.376(13)
C7 C96 1.392(13)
C7 Sb5 2.105(9)
C8 C9 1.391(14)
C8 C96 1.364(14)
C8 F7 1.339(11)
C9 C10 1.379(14)
C9 F8 1.328(10)
C10 C11 1.364(13)
C10 F9 1.335(11)
C11 F10 1.342(11)
C12 C13 1.389(13)
C12 C17 1.392(14)
C12 F16 1.343(11)
C13 C14 1.359(16)
C13 F17 1.327(12)
C14 C15 1.358(16)
C14 F18 1.334(11)
C15 C16 1.387(13)
C15 F19 1.330(12)
C16 C17 1.388(14)
C16 F20 1.324(11)
C17 Sb5 2.089(9)
C18 C19 1.372(14)
C18 C23 1.382(13)
C18 Sb5 2.087(9)
C19 C20 1.390(14)
C19 F11 1.338(11)
C20 C21 1.387(15)
C20 F12 1.339(12)
C21 C22 1.378(16)
C21 F13 1.339(11)
C22 C23 1.354(14)
C22 F14 1.331(11)
C23 F15 1.345(11)
C24 C25 1.384(13)
C24 C29 1.374(13)
C24 Sb6 2.074(10)
C25 C26 1.374(14)
C25 F21 1.335(11)
C26 C27 1.375(15)
C26 F22 1.334(11)
C27 C28 1.402(14)
C27 F23 1.320(11)
C28 C29 1.378(14)
C28 F24 1.323(11)
C29 F25 1.341(10)
C30 C31 1.382(15)
C30 C35 1.371(14)
C30 Sb6 2.081(9)
C31 C32 1.393(14)
C31 F26 1.316(12)
C32 C33 1.377(16)
C32 F27 1.317(13)
C33 C34 1.367(17)
C33 F28 1.334(12)
C34 C35 1.394(15)
C34 F29 1.335(12)
C35 F30 1.348(13)
C36 C37 1.391(14)
C36 C41 1.389(14)
C36 Sb6 2.077(10)
C37 C38 1.399(14)
C37 F31 1.344(12)
C38 C39 1.402(17)
C38 F32 1.328(12)
C39 C40 1.376(17)
C39 F33 1.327(12)
C40 C41 1.380(14)
C40 F34 1.315(12)
C41 F35 1.317(11)
C42 C43 1.365(14)
C42 C47 1.384(14)
C42 Sb6 2.104(10)
C43 C44 1.375(15)
C43 F36 1.358(12)
C44 C45 1.351(16)
C44 F37 1.336(13)
C45 C46 1.369(17)
C45 F38 1.341(12)
C46 C47 1.366(15)
C46 F39 1.323(12)
C47 F40 1.351(12)
C48 C49 1.382(15)
C48 C53 1.370(14)
C48 Sb7 2.090(10)
C49 C50 1.357(16)
C49 F41 1.345(13)
C50 C51 1.354(17)
C50 F42 1.340(13)
C51 C52 1.388(17)
C51 F43 1.337(13)
C52 C53 1.377(15)
C52 F44 1.321(13)
C53 F45 1.353(12)
C54 C55 1.384(14)
C54 C59 1.379(14)
C54 Sb7 2.081(9)
C55 C56 1.373(14)
C55 F46 1.354(11)
C56 C57 1.358(15)
C56 F47 1.341(13)
C57 C58 1.384(16)
C57 F48 1.317(11)
C58 C59 1.384(15)
C58 F49 1.331(12)
C59 F50 1.329(12)
C60 C61 1.393(14)
C60 C65 1.378(14)
C60 Sb7 2.088(9)
C61 C62 1.371(14)
C61 F51 1.345(12)
C62 C63 1.369(16)
C62 F52 1.329(12)
C63 C64 1.364(16)
C63 F53 1.322(11)
C64 C65 1.389(14)
C64 F54 1.350(12)
C65 F55 1.339(12)
C66 C67 1.396(13)
C66 C71 1.383(13)
C66 Sb7 2.073(9)
C67 C68 1.379(13)
C67 F56 1.336(10)
C68 C69 1.392(13)
C68 F57 1.326(10)
C69 C70 1.367(14)
C69 F58 1.331(11)
C70 C71 1.395(14)
C70 F59 1.353(10)
C71 F60 1.333(10)
C72 C73 1.381(13)
C72 C77 1.383(13)
C72 Sb8 2.066(10)
C73 C74 1.386(15)
C73 F61 1.345(10)
C74 C75 1.373(15)
C74 F62 1.331(11)
C75 C76 1.368(15)
C75 F63 1.345(12)
C76 C77 1.351(15)
C76 F64 1.333(11)
C77 F65 1.343(11)
C78 C79 1.377(15)
C78 C83 1.372(15)
C78 Sb8 2.082(9)
C79 C80 1.373(15)
C79 F66 1.330(14)
C80 C81 1.37(2)
C80 F67 1.312(15)
C81 C82 1.395(19)
C81 F68 1.333(13)
C82 C83 1.378(14)
C82 F69 1.335(14)
C83 F70 1.352(13)
C84 C85 1.382(14)
C84 C89 1.378(13)
C84 Sb8 2.079(10)
C85 C86 1.386(15)
C85 F71 1.337(11)
C86 C87 1.384(16)
C86 F72 1.334(11)
C87 C88 1.383(15)
C87 F73 1.337(12)
C88 C89 1.390(15)
C88 F74 1.330(11)
C89 F75 1.334(11)
C90 C91 1.382(13)
C90 C95 1.366(16)
C90 F77 1.335(12)
C91 C92 1.363(14)
C91 F76 1.334(11)
C92 C93 1.400(14)
C92 Sb8 2.087(9)
C93 C94 1.364(13)
C93 F80 1.334(12)
C94 C95 1.379(15)
C94 F79 1.340(12)
C95 F78 1.343(11)
C96 F6 1.334(10)
Cl1 Sb1 2.350(3)
Cl2 Sb1 2.372(3)
Cl3 Sb1 2.364(3)
Cl4 Sb1 2.371(3)
Cl5 Sb1 2.357(2)
Cl6 Sb1 2.358(3)
Cl7 Sb2 2.362(3)
Cl8 Sb2 2.346(4)
Cl9 Sb2 2.358(3)
Cl10 Sb2 2.355(3)
Cl11 Sb2 2.360(3)
Cl12 Sb2 2.331(4)
Cl13 Sb3 2.373(3)
Cl14 Sb3 2.350(3)
Cl15 Sb3 2.360(3)
Cl16 Sb3 2.358(3)
Cl17 Sb3 2.359(3)
Cl18 Sb3 2.381(3)
Cl19 Sb4 2.356(3)
Cl20 Sb4 2.362(3)
Cl21 Sb4 2.347(3)
Cl22 Sb4 2.368(3)
Cl23 Sb4 2.376(3)
Cl24 Sb4 2.350(3)
